data_2242991
loop_
_publ_author_name
'Andriichuk, Irina L.'
'Tsymbal, Liudmyla V.'
'Arion, Vladimir B.'
'Lampeka, Yaroslaw D.'

_publ_section_title
;
 Crystal structures of
 <i>trans</i>-diaqua(3-<i>R</i>-1,3,5,8,12-pentaazacyclotetradecane)copper(II)
 isophthalate hydrates (<i>R</i> = benzyl or pyridin-3-ylmethyl)
;
_journal_coeditor_code HB7828
_journal_issue 7
_journal_name_full 'Acta Crystallographica Section E'
_journal_page_first 1015
_journal_page_last 1019
_journal_paper_doi 10.1107/S2056989019008387
_journal_volume 75
_journal_year 2019
_chemical_formula_iupac '[Cu (C15 H28 N6) (H2 O)2] (C8 H4 O4), 0.9H2 O'
_chemical_formula_moiety 'C15 H32 Cu N6 O2 2+, C8 H4 O4 2-, 0.9(H2 O)'
_chemical_formula_sum 'C23 H37.8 Cu N6 O6.9'
_chemical_formula_weight 572.33
_chemical_name_systematic
;<i>trans</i>-Diaqua[3-(pyridin-3-ylmethyl)-1,3,5,8,12-pentaazacyclotetradecane-\k^4^<i>N</i>^1^,<i>N</i>^5^,<i>N</i>^8^,<i>N</i>^12^]copper(II)
isophthalate 0.9-hydrate
;
_space_group_crystal_system monoclinic
_space_group_IT_number 14
_space_group_name_Hall '-P 2ybc'
_space_group_name_H-M_alt 'P 1 21/c 1'
_symmetry_space_group_name_Hall '-P 2ybc'
_symmetry_space_group_name_H-M 'P 1 21/c 1'
_atom_sites_solution_hydrogens difmap
_atom_sites_solution_primary direct
_audit_creation_method SHELXL-2014
_cell_angle_alpha 90
_cell_angle_beta 94.276(2)
_cell_angle_gamma 90
_cell_formula_units_Z 4
_cell_length_a 7.1955(3)
_cell_length_b 19.0463(8)
_cell_length_c 19.4426(8)
_cell_measurement_reflns_used 6756
_cell_measurement_temperature 296(2)
_cell_measurement_theta_max 24.124
_cell_measurement_theta_min 3.453
_cell_volume 2657.15(19)
_computing_cell_refinement
;
SAINT (Bruker, 2007)
;
_computing_data_collection
;
APEX2 (Bruker, 2007)
;
_computing_data_reduction
;
SAINT (Bruker, 2007)
;
_computing_molecular_graphics
;
Mercury (Macrae <i>et al.</i>,  2008)
;
_computing_publication_material
;
publCIF (Westrip, 2010)
;
_computing_structure_refinement
;
SHELXL2014 (Sheldrick, 2015b)
;
_computing_structure_solution
;
SHELXS2014 (Sheldrick, 2015a)
;
_diffrn_ambient_temperature 296(2)
_diffrn_measured_fraction_theta_full 0.941
_diffrn_measured_fraction_theta_max 0.996
_diffrn_measurement_device_type 'Bruker X8 APEXII CCD'
_diffrn_measurement_method '\f and \w scans'
_diffrn_radiation_type MoK\a
_diffrn_radiation_wavelength 0.71073
_diffrn_reflns_av_R_equivalents 0.1057
_diffrn_reflns_av_unetI/netI 0.0560
_diffrn_reflns_limit_h_max 8
_diffrn_reflns_limit_h_min -8
_diffrn_reflns_limit_k_max 22
_diffrn_reflns_limit_k_min -22
_diffrn_reflns_limit_l_max 22
_diffrn_reflns_limit_l_min -22
_diffrn_reflns_number 76082
_diffrn_reflns_theta_full 25.242
_diffrn_reflns_theta_max 24.741
_diffrn_reflns_theta_min 2.357
_diffrn_source 'fine-focus sealed tube'
_exptl_absorpt_coefficient_mu 0.875
_exptl_absorpt_correction_T_max 0.9659
_exptl_absorpt_correction_T_min 0.8727
_exptl_absorpt_correction_type multi-scan
_exptl_absorpt_process_details
;
(SADABS; Bruker, 2007)
;
_exptl_crystal_colour violet
_exptl_crystal_density_diffrn 1.431
_exptl_crystal_description needle
_exptl_crystal_F_000 1208
_exptl_crystal_size_max 0.160
_exptl_crystal_size_mid 0.040
_exptl_crystal_size_min 0.040
_refine_diff_density_max 0.291
_refine_diff_density_min -0.337
_refine_ls_extinction_method none
_refine_ls_goodness_of_fit_ref 1.003
_refine_ls_hydrogen_treatment mixed
_refine_ls_matrix_type full
_refine_ls_number_parameters 439
_refine_ls_number_reflns 4532
_refine_ls_number_restraints 0
_refine_ls_restrained_S_all 1.003
_refine_ls_R_factor_all 0.0872
_refine_ls_R_factor_gt 0.0399
_refine_ls_shift/su_max 0.001
_refine_ls_shift/su_mean 0.000
_refine_ls_structure_factor_coef Fsqd
_refine_ls_weighting_details 'w=1/[\s^2^(Fo^2^)+(0.0305P)^2^+2.3396P] where P=(Fo^2^+2Fc^2^)/3'
_refine_ls_weighting_scheme calc
_refine_ls_wR_factor_gt 0.0789
_refine_ls_wR_factor_ref 0.0968
_reflns_number_gt 2834
_reflns_number_total 4532
_reflns_threshold_expression 'I > 2\s(I)'
_cod_data_source_file hb7828sup1.cif
_cod_data_source_block II
_cod_original_formula_sum 'C23 H37.80 Cu N6 O6.90'
_cod_database_code 2242991
_shelx_space_group_comment
;
The symmetry employed for this shelxl refinement is uniquely defined
by the following loop, which should always be used as a source of
symmetry information in preference to the above space-group names.
They are only intended as comments.
;
_shelx_estimated_absorpt_t_min 0.873
_shelx_estimated_absorpt_t_max 0.966
_shelxl_version_number 2.014

loop_
_space_group_symop_operation_xyz
'x, y, z'
'-x, y+1/2, -z+1/2'
'-x, -y, -z'
'x, -y-1/2, z-1/2'

loop_
_atom_site_type_symbol
_atom_site_label
_atom_site_fract_x
_atom_site_fract_y
_atom_site_fract_z
_atom_site_U_iso_or_equiv
_atom_site_adp_type
_atom_site_calc_flag
_atom_site_occupancy
_atom_site_disorder_assembly
_atom_site_disorder_group
Cu Cu1 0.43303(5) 0.24763(2) 0.48049(2) 0.03543(14) Uani d 1 . .
O O1W 0.7535(3) 0.29360(13) 0.51575(12) 0.0526(7) Uani d 1 . .
H H1WA 0.8135 0.3174 0.4879 0.079 Uiso d 1 . .
H H1WB 0.8207 0.2732 0.5405 0.079 Uiso d 1 . .
O O2W 0.1108(3) 0.20190(13) 0.45250(12) 0.0489(7) Uani d 1 . .
H H2WA 0.0608 0.1826 0.4762 0.073 Uiso d 1 . .
H H2WB 0.0448 0.2250 0.4244 0.073 Uiso d 1 . .
O O2 -0.0118(3) 0.28246(13) 0.11247(12) 0.0458(6) Uani d 1 . .
O O1 -0.0810(4) 0.37745(13) 0.05000(12) 0.0514(7) Uani d 1 . .
O O3 -0.1053(3) 0.27854(13) 0.35932(12) 0.0477(6) Uani d 1 . .
O O4 -0.0716(4) 0.37804(13) 0.41829(12) 0.0520(7) Uani d 1 . .
O O3W 0.8843(8) -0.0087(3) 0.4939(3) 0.090(2) Uani d 0.5 A -1
H H3WA 0.8940 0.0323 0.5112 0.135 Uiso d 0.5 A -1
H H3WB 0.9961 -0.0217 0.4903 0.135 Uiso d 0.5 A -1
N N5 0.3655(4) 0.25100(17) 0.57886(14) 0.0422(7) Uani d 1 . .
H H5 0.252(5) 0.2428(18) 0.5797(17) 0.051 Uiso d 1 . .
N N4 0.5142(4) 0.14778(15) 0.50045(15) 0.0380(7) Uani d 1 . .
H H4 0.622(5) 0.1491(18) 0.5042(18) 0.046 Uiso d 1 . .
N N3 0.5197(4) 0.11268(15) 0.37866(14) 0.0422(7) Uani d 1 . .
N N2 0.4917(4) 0.24119(15) 0.38076(14) 0.0375(7) Uani d 1 . .
H H2 0.604(5) 0.2455(18) 0.3789(17) 0.045 Uiso d 1 . .
N N1 0.3470(4) 0.34611(16) 0.45862(17) 0.0459(8) Uani d 1 . .
H H1 0.237(5) 0.342(2) 0.4524(19) 0.055 Uiso d 1 . .
N N6 0.7057(5) 0.0207(2) 0.1924(2) 0.0773(12) Uani d 1 . .
C C6 0.4550(6) 0.1900(2) 0.6144(2) 0.0517(11) Uani d 1 . .
H H6A 0.400(5) 0.1804(19) 0.658(2) 0.062 Uiso d 1 . .
H H6B 0.579(6) 0.2040(19) 0.6278(19) 0.062 Uiso d 1 . .
C C5 0.4414(6) 0.1282(2) 0.56692(19) 0.0472(10) Uani d 1 . .
H H5A 0.511(5) 0.0884(19) 0.5869(18) 0.057 Uiso d 1 . .
H H5B 0.317(5) 0.1139(18) 0.5564(17) 0.057 Uiso d 1 . .
C C4 0.4585(6) 0.0962(2) 0.4450(2) 0.0475(10) Uani d 1 . .
H H4A 0.504(5) 0.052(2) 0.4583(18) 0.057 Uiso d 1 . .
H H4B 0.322(5) 0.0956(18) 0.4417(17) 0.057 Uiso d 1 . .
C C3 0.4360(5) 0.1735(2) 0.34625(19) 0.0454(10) Uani d 1 . .
H H3A 0.305(5) 0.1701(18) 0.3498(17) 0.055 Uiso d 1 . .
H H3B 0.475(5) 0.1762(17) 0.2977(18) 0.055 Uiso d 1 . .
C C2 0.4032(6) 0.3025(2) 0.3452(2) 0.0558(12) Uani d 1 . .
H H2A 0.275(6) 0.291(2) 0.3319(19) 0.067 Uiso d 1 . .
H H2B 0.461(5) 0.3108(19) 0.303(2) 0.067 Uiso d 1 . .
C C1 0.4203(6) 0.3651(2) 0.3917(2) 0.0594(12) Uani d 1 . .
H H1A 0.561(6) 0.379(2) 0.4029(19) 0.071 Uiso d 1 . .
H H1B 0.370(6) 0.402(2) 0.375(2) 0.071 Uiso d 1 . .
C C9 0.3921(7) 0.3989(2) 0.5132(3) 0.0637(13) Uani d 1 . .
H H9A 0.349(6) 0.441(2) 0.496(2) 0.076 Uiso d 1 . .
H H9B 0.529(6) 0.405(2) 0.522(2) 0.076 Uiso d 1 . .
C C8 0.3075(7) 0.3790(3) 0.5796(3) 0.0730(15) Uani d 1 . .
H H8A 0.321(6) 0.414(2) 0.609(2) 0.088 Uiso d 1 . .
H H8B 0.167(6) 0.372(2) 0.575(2) 0.088 Uiso d 1 . .
C C7 0.3989(7) 0.3169(3) 0.6173(2) 0.0603(12) Uani d 1 . .
H H7A 0.527(6) 0.323(2) 0.625(2) 0.072 Uiso d 1 . .
H H7B 0.352(6) 0.313(2) 0.664(2) 0.072 Uiso d 1 . .
C C10 0.7173(6) 0.1022(2) 0.3693(2) 0.0500(10) Uani d 1 . .
H H10A 0.756(5) 0.064(2) 0.3953(19) 0.060 Uiso d 1 . .
H H10B 0.798(5) 0.1392(19) 0.3909(18) 0.060 Uiso d 1 . .
C C11 0.7527(5) 0.09148(19) 0.29454(19) 0.0433(9) Uani d 1 . .
C C15 0.6836(6) 0.0338(2) 0.2589(3) 0.0634(13) Uani d 1 . .
H H15 0.622(6) 0.003(2) 0.280(2) 0.076 Uiso d 1 . .
C C14 0.8046(7) 0.0681(3) 0.1601(2) 0.0711(14) Uani d 1 . .
H H14 0.834(6) 0.060(2) 0.117(2) 0.085 Uiso d 1 . .
C C13 0.8791(6) 0.1269(3) 0.1905(2) 0.0639(12) Uani d 1 . .
H H13 0.957(6) 0.161(2) 0.163(2) 0.077 Uiso d 1 . .
C C12 0.8528(6) 0.1385(2) 0.2583(2) 0.0514(10) Uani d 1 . .
H H12 0.903(5) 0.177(2) 0.2834(19) 0.062 Uiso d 1 . .
C C16 -0.0922(4) 0.38525(17) 0.17181(16) 0.0315(8) Uani d 1 . .
C C17 -0.1431(5) 0.45554(19) 0.17099(19) 0.0419(9) Uani d 1 . .
H H17 -0.154(5) 0.4782(18) 0.1319(18) 0.050 Uiso d 1 . .
C C18 -0.1798(5) 0.4895(2) 0.2311(2) 0.0484(10) Uani d 1 . .
H H18 -0.212(5) 0.535(2) 0.2291(18) 0.058 Uiso d 1 . .
C C19 -0.1628(5) 0.45471(19) 0.2933(2) 0.0423(9) Uani d 1 . .
H H19 -0.178(5) 0.4782(18) 0.3327(18) 0.051 Uiso d 1 . .
C C20 -0.1130(4) 0.38455(17) 0.29563(16) 0.0322(8) Uani d 1 . .
C C21 -0.0791(4) 0.35064(18) 0.23471(18) 0.0333(8) Uani d 1 . .
H H21 -0.049(4) 0.3043(17) 0.2347(16) 0.040 Uiso d 1 . .
C C22 -0.0577(4) 0.3458(2) 0.10677(17) 0.0377(8) Uani d 1 . .
C C23 -0.0942(4) 0.34456(19) 0.36318(18) 0.0366(8) Uani d 1 . .
O O4W 0.018(3) 0.5169(8) 0.4782(9) 0.138(5) Uani d 0.2 B -1
H H4WA -0.0066 0.4764 0.4615 0.207 Uiso d 0.2 B -1
H H4WB 0.0112 0.5119 0.5213 0.207 Uiso d 0.2 B -1
O O5W 0.086(3) 0.5056(8) 0.4928(9) 0.138(5) Uani d 0.2 B -2
H H5WA 0.0741 0.4989 0.5361 0.207 Uiso d 0.2 B -2
H H5WB 0.0812 0.4718 0.4661 0.207 Uiso d 0.2 B -2

loop_
_atom_site_aniso_label
_atom_site_aniso_U_11
_atom_site_aniso_U_22
_atom_site_aniso_U_33
_atom_site_aniso_U_12
_atom_site_aniso_U_13
_atom_site_aniso_U_23
Cu1 0.0391(2) 0.0350(2) 0.0325(2) 0.0007(2) 0.00440(15) 0.0006(2)
O1W 0.0417(15) 0.0661(18) 0.0504(16) 0.0018(12) 0.0065(12) 0.0141(14)
O2W 0.0363(14) 0.0672(18) 0.0431(15) -0.0005(12) 0.0028(11) 0.0152(13)
O2 0.0547(16) 0.0430(16) 0.0411(15) 0.0053(12) 0.0118(12) -0.0040(12)
O1 0.0723(18) 0.0507(16) 0.0320(15) -0.0058(13) 0.0091(12) 0.0048(13)
O3 0.0655(17) 0.0388(16) 0.0385(15) 0.0013(12) 0.0034(12) 0.0051(12)
O4 0.0690(18) 0.0542(17) 0.0323(15) -0.0054(13) 0.0008(12) -0.0085(13)
O3W 0.085(4) 0.059(4) 0.129(6) -0.009(3) 0.025(4) -0.033(4)
N5 0.0338(15) 0.0535(19) 0.0395(17) -0.0023(17) 0.0042(13) -0.0067(17)
N4 0.0367(16) 0.0421(18) 0.0349(17) 0.0003(14) 0.0015(13) 0.0025(14)
N3 0.0411(18) 0.047(2) 0.0386(18) 0.0035(14) 0.0065(13) -0.0064(15)
N2 0.0330(15) 0.0432(19) 0.0360(16) 0.0024(15) 0.0016(13) 0.0069(15)
N1 0.0358(17) 0.0402(19) 0.063(2) 0.0030(15) 0.0099(16) 0.0016(16)
N6 0.066(3) 0.086(3) 0.079(3) -0.001(2) 0.004(2) -0.048(2)
C6 0.047(2) 0.076(3) 0.031(2) 0.005(2) 0.0010(19) 0.006(2)
C5 0.045(2) 0.056(3) 0.041(2) 0.002(2) 0.0042(18) 0.018(2)
C4 0.052(2) 0.038(2) 0.053(3) -0.0043(19) 0.011(2) -0.004(2)
C3 0.041(2) 0.063(3) 0.033(2) 0.0004(19) 0.0044(17) -0.009(2)
C2 0.057(3) 0.064(3) 0.046(3) 0.014(2) 0.007(2) 0.023(2)
C1 0.055(3) 0.046(3) 0.079(3) 0.011(2) 0.016(2) 0.024(3)
C9 0.061(3) 0.036(2) 0.095(4) 0.001(2) 0.012(3) -0.014(3)
C8 0.076(3) 0.060(3) 0.086(4) -0.001(3) 0.027(3) -0.035(3)
C7 0.059(3) 0.071(3) 0.053(3) -0.005(2) 0.011(2) -0.025(3)
C10 0.047(2) 0.050(3) 0.053(3) 0.0033(19) 0.0030(19) -0.006(2)
C11 0.036(2) 0.042(2) 0.051(2) 0.0065(17) 0.0032(17) -0.0141(19)
C15 0.053(3) 0.061(3) 0.078(3) -0.010(2) 0.017(2) -0.022(3)
C14 0.064(3) 0.095(4) 0.055(3) 0.026(3) 0.009(3) -0.015(3)
C13 0.068(3) 0.065(3) 0.060(3) 0.015(2) 0.011(2) 0.003(3)
C12 0.049(2) 0.041(3) 0.064(3) 0.0016(19) 0.005(2) -0.006(2)
C16 0.0283(17) 0.034(2) 0.032(2) -0.0023(14) 0.0050(14) -0.0003(16)
C17 0.048(2) 0.041(2) 0.037(2) 0.0002(17) 0.0023(17) 0.0075(19)
C18 0.063(3) 0.029(2) 0.053(3) 0.0046(19) 0.0011(19) 0.002(2)
C19 0.048(2) 0.038(2) 0.042(2) -0.0016(17) 0.0083(17) -0.0067(19)
C20 0.0277(18) 0.035(2) 0.034(2) -0.0026(14) 0.0044(14) -0.0048(16)
C21 0.0295(18) 0.0323(19) 0.038(2) 0.0029(15) 0.0023(14) -0.0015(19)
C22 0.0327(19) 0.047(3) 0.034(2) -0.0061(16) 0.0050(15) 0.0005(19)
C23 0.0298(19) 0.044(2) 0.037(2) -0.0023(16) 0.0060(15) 0.0016(19)
O4W 0.16(2) 0.121(12) 0.135(14) -0.018(11) 0.049(10) -0.014(10)
O5W 0.16(2) 0.121(12) 0.135(14) -0.018(11) 0.049(10) -0.014(10)

loop_
_atom_type_symbol
_atom_type_description
_atom_type_scat_dispersion_real
_atom_type_scat_dispersion_imag
_atom_type_scat_source
H H 0.0000 0.0000 'International Tables Vol C Tables 4.2.6.8 and 6.1.1.4'
O O 0.0106 0.0060 'International Tables Vol C Tables 4.2.6.8 and 6.1.1.4'
Cu Cu 0.3201 1.2651 'International Tables Vol C Tables 4.2.6.8 and 6.1.1.4'
N N 0.0061 0.0033 'International Tables Vol C Tables 4.2.6.8 and 6.1.1.4'
C C 0.0033 0.0016 'International Tables Vol C Tables 4.2.6.8 and 6.1.1.4'

loop_
_geom_angle_atom_site_label_1
_geom_angle_atom_site_label_2
_geom_angle_atom_site_label_3
_geom_angle
N5 Cu1 N1 94.53(13)
N5 Cu1 N4 86.23(12)
N1 Cu1 N4 178.43(13)
N5 Cu1 N2 177.48(12)
N1 Cu1 N2 86.37(12)
N4 Cu1 N2 92.82(12)
N5 Cu1 O2W 86.10(10)
N1 Cu1 O2W 90.74(10)
N4 Cu1 O2W 87.94(10)
N2 Cu1 O2W 91.54(10)
N5 Cu1 O1W 90.65(10)
N1 Cu1 O1W 89.69(10)
N4 Cu1 O1W 91.68(10)
N2 Cu1 O1W 91.71(10)
O2W Cu1 O1W 176.75(8)
Cu1 O1W H1WA 120.8
Cu1 O1W H1WB 121.4
H1WA O1W H1WB 110.2
Cu1 O2W H2WA 123.2
Cu1 O2W H2WB 115.9
H2WA O2W H2WB 114.4
H3WA O3W H3WB 104.5
C7 N5 C6 112.7(3)
C7 N5 Cu1 117.9(3)
C6 N5 Cu1 107.0(2)
C7 N5 H5 106(2)
C6 N5 H5 104(3)
Cu1 N5 H5 109(2)
C5 N4 C4 111.9(3)
C5 N4 Cu1 106.8(2)
C4 N4 Cu1 115.0(2)
C5 N4 H4 110(3)
C4 N4 H4 108(3)
Cu1 N4 H4 105(3)
C4 N3 C3 115.3(3)
C4 N3 C10 116.8(3)
C3 N3 C10 116.0(3)
C2 N2 C3 112.3(3)
C2 N2 Cu1 106.7(2)
C3 N2 Cu1 114.5(2)
C2 N2 H2 107(2)
C3 N2 H2 108(2)
Cu1 N2 H2 108(2)
C9 N1 C1 112.9(3)
C9 N1 Cu1 115.8(3)
C1 N1 Cu1 106.8(2)
C9 N1 H1 109(3)
C1 N1 H1 108(3)
Cu1 N1 H1 104(3)
C14 N6 C15 115.9(4)
N5 C6 C5 109.0(3)
N5 C6 H6A 111(2)
C5 C6 H6A 112(2)
N5 C6 H6B 106(2)
C5 C6 H6B 114(2)
H6A C6 H6B 104(3)
N4 C5 C6 109.3(3)
N4 C5 H5A 110(2)
C6 C5 H5A 111(2)
N4 C5 H5B 106(2)
C6 C5 H5B 112(2)
H5A C5 H5B 108(3)
N3 C4 N4 115.1(3)
N3 C4 H4A 109(2)
N4 C4 H4A 109(2)
N3 C4 H4B 109(2)
N4 C4 H4B 106(2)
H4A C4 H4B 110(3)
N3 C3 N2 114.3(3)
N3 C3 H3A 107(2)
N2 C3 H3A 105(2)
N3 C3 H3B 108(2)
N2 C3 H3B 107(2)
H3A C3 H3B 115(3)
N2 C2 C1 109.5(3)
N2 C2 H2A 109(2)
C1 C2 H2A 112(2)
N2 C2 H2B 109(2)
C1 C2 H2B 111(2)
H2A C2 H2B 106(3)
N1 C1 C2 108.5(3)
N1 C1 H1A 106(2)
C2 C1 H1A 111(2)
N1 C1 H1B 111(3)
C2 C1 H1B 115(3)
H1A C1 H1B 105(4)
N1 C9 C8 111.0(4)
N1 C9 H9A 106(3)
C8 C9 H9A 113(3)
N1 C9 H9B 111(2)
C8 C9 H9B 110(2)
H9A C9 H9B 106(4)
C7 C8 C9 114.8(4)
C7 C8 H8A 105(3)
C9 C8 H8A 109(3)
C7 C8 H8B 109(3)
C9 C8 H8B 114(2)
H8A C8 H8B 103(4)
N5 C7 C8 111.8(4)
N5 C7 H7A 108(2)
C8 C7 H7A 111(3)
N5 C7 H7B 110(2)
C8 C7 H7B 110(2)
H7A C7 H7B 106(3)
N3 C10 C11 112.0(3)
N3 C10 H10A 107(2)
C11 C10 H10A 111(2)
N3 C10 H10B 113(2)
C11 C10 H10B 112(2)
H10A C10 H10B 101(3)
C15 C11 C12 116.5(4)
C15 C11 C10 120.9(4)
C12 C11 C10 122.5(4)
N6 C15 C11 124.9(4)
N6 C15 H15 116(3)
C11 C15 H15 119(3)
N6 C14 C13 124.0(4)
N6 C14 H14 120(3)
C13 C14 H14 116(3)
C14 C13 C12 118.5(5)
C14 C13 H13 120(2)
C12 C13 H13 122(2)
C13 C12 C11 120.3(4)
C13 C12 H12 124(2)
C11 C12 H12 116(2)
C21 C16 C17 118.0(3)
C21 C16 C22 119.9(3)
C17 C16 C22 122.1(3)
C18 C17 C16 120.7(3)
C18 C17 H17 120(2)
C16 C17 H17 120(2)
C19 C18 C17 120.6(4)
C19 C18 H18 121(2)
C17 C18 H18 119(2)
C18 C19 C20 120.0(3)
C18 C19 H19 120(2)
C20 C19 H19 120(2)
C19 C20 C21 118.9(3)
C19 C20 C23 121.3(3)
C21 C20 C23 119.7(3)
C16 C21 C20 121.8(3)
C16 C21 H21 118(2)
C20 C21 H21 121(2)
O2 C22 O1 123.8(3)
O2 C22 C16 117.7(3)
O1 C22 C16 118.5(3)
O4 C23 O3 124.4(3)
O4 C23 C20 119.0(3)
O3 C23 C20 116.6(3)
H4WA O4W H4WB 104.5
H5WA O5W H5WB 119.6

loop_
_geom_bond_atom_site_label_1
_geom_bond_atom_site_label_2
_geom_bond_distance
Cu1 N5 2.009(3)
Cu1 N1 2.011(3)
Cu1 N4 2.019(3)
Cu1 N2 2.019(3)
Cu1 O2W 2.499(2)
Cu1 O1W 2.514(2)
O1W H1WA 0.8490
O1W H1WB 0.7628
O2W H2WA 0.7075
O2W H2WB 0.8243
O2 C22 1.253(4)
O1 C22 1.258(4)
O3 C23 1.262(4)
O4 C23 1.247(4)
O3W H3WA 0.8501
O3W H3WB 0.8500
N5 C7 1.472(5)
N5 C6 1.475(5)
N5 H5 0.83(4)
N4 C5 1.478(4)
N4 C4 1.491(5)
N4 H4 0.78(3)
N3 C4 1.428(5)
N3 C3 1.430(5)
N3 C10 1.460(5)
N2 C2 1.477(5)
N2 C3 1.494(5)
N2 H2 0.81(3)
N1 C9 1.480(5)
N1 C1 1.484(5)
N1 H1 0.79(4)
N6 C14 1.335(6)
N6 C15 1.337(6)
C6 C5 1.494(6)
C6 H6A 0.98(4)
C6 H6B 0.95(4)
C5 H5A 0.97(4)
C5 H5B 0.94(4)
C4 H4A 0.94(4)
C4 H4B 0.98(4)
C3 H3A 0.95(4)
C3 H3B 1.01(3)
C2 C1 1.496(6)
C2 H2A 0.96(4)
C2 H2B 0.95(4)
C1 H1A 1.05(4)
C1 H1B 0.84(4)
C9 C8 1.518(7)
C9 H9A 0.91(4)
C9 H9B 0.99(4)
C8 C7 1.515(7)
C8 H8A 0.88(5)
C8 H8B 1.01(5)
C7 H7A 0.93(4)
C7 H7B 1.00(4)
C10 C11 1.508(5)
C10 H10A 0.92(4)
C10 H10B 0.99(4)
C11 C15 1.373(5)
C11 C12 1.376(5)
C15 H15 0.85(4)
C14 C13 1.358(7)
C14 H14 0.90(4)
C13 C12 1.365(6)
C13 H13 1.03(4)
C12 H12 0.94(4)
C16 C21 1.386(4)
C16 C17 1.388(5)
C16 C22 1.507(4)
C17 C18 1.378(5)
C17 H17 0.87(3)
C18 C19 1.377(5)
C18 H18 0.90(4)
C19 C20 1.383(5)
C19 H19 0.90(3)
C20 C21 1.387(4)
C20 C23 1.516(4)
C21 H21 0.91(3)
O4W H4WA 0.8499
O4W H4WB 0.8499
O5W H5WA 0.8621
O5W H5WB 0.8273

loop_
_geom_hbond_atom_site_label_D
_geom_hbond_atom_site_label_H
_geom_hbond_atom_site_label_A
_geom_hbond_site_symmetry_A
_geom_hbond_distance_DH
_geom_hbond_distance_HA
_geom_hbond_distance_DA
_geom_hbond_angle_DHA
N1 H1 O4 . 0.79(4) 2.37(4) 3.115(4) 157(4)
N2 H2 O3 1_655 0.81(3) 2.25(4) 3.044(4) 167(3)
N4 H4 O1 4_666 0.78(3) 2.31(3) 3.037(4) 157(3)
N5 H5 O2 4_566 0.83(4) 2.10(4) 2.910(4) 163(3)
O1W H1WA O4 1_655 0.85 2.00 2.849(3) 174
O1W H1WB O2 4_666 0.76 2.07 2.831(3) 176
O2W H2WA O1 4_566 0.71 2.15 2.859(3) 178
O2W H2WB O3 . 0.82 1.90 2.722(3) 180
O3W H3WA O1 4_666 0.85 1.88 2.731(6) 179
O3W H3WB O1 2_645 0.85 2.18 2.760(6) 126
C1 H1A O4 1_655 1.05(4) 2.64(4) 3.662(5) 164(3)
C4 H4B O3W 3_656 0.98(4) 2.60(4) 3.274(7) 125(3)
C5 H5B O3W 3_656 0.94(4) 2.62(4) 3.415(7) 142(3)
C10 H10A O3W . 0.92(4) 2.49(4) 3.367(8) 161(3)
C13 H13 O2 1_655 1.03(4) 2.53(4) 3.446(6) 147(3)
C1 H1B N6 2_655 0.84(4) 2.66(4) 3.474(5) 165(4)

loop_
_geom_torsion_atom_site_label_1
_geom_torsion_atom_site_label_2
_geom_torsion_atom_site_label_3
_geom_torsion_atom_site_label_4
_geom_torsion
C7 N5 C6 C5 -170.6(3)
Cu1 N5 C6 C5 -39.4(4)
C4 N4 C5 C6 -164.5(3)
Cu1 N4 C5 C6 -37.7(3)
N5 C6 C5 N4 52.4(4)
C3 N3 C4 N4 -67.4(4)
C10 N3 C4 N4 74.0(4)
C5 N4 C4 N3 178.4(3)
Cu1 N4 C4 N3 56.3(4)
C4 N3 C3 N2 68.6(4)
C10 N3 C3 N2 -73.2(4)
C2 N2 C3 N3 179.5(3)
Cu1 N2 C3 N3 -58.5(3)
C3 N2 C2 C1 164.3(3)
Cu1 N2 C2 C1 38.0(4)
C9 N1 C1 C2 168.2(3)
Cu1 N1 C1 C2 39.9(4)
N2 C2 C1 N1 -52.9(4)
C1 N1 C9 C8 177.6(4)
Cu1 N1 C9 C8 -59.0(4)
N1 C9 C8 C7 71.4(5)
C6 N5 C7 C8 179.4(3)
Cu1 N5 C7 C8 54.0(4)
C9 C8 C7 N5 -68.1(5)
C4 N3 C10 C11 156.2(3)
C3 N3 C10 C11 -62.6(4)
N3 C10 C11 C15 -64.7(5)
N3 C10 C11 C12 114.6(4)
C14 N6 C15 C11 0.7(7)
C12 C11 C15 N6 -0.5(6)
C10 C11 C15 N6 178.9(4)
C15 N6 C14 C13 -0.7(7)
N6 C14 C13 C12 0.4(7)
C14 C13 C12 C11 -0.1(6)
C15 C11 C12 C13 0.1(6)
C10 C11 C12 C13 -179.2(4)
C21 C16 C17 C18 -0.1(5)
C22 C16 C17 C18 177.8(3)
C16 C17 C18 C19 1.3(6)
C17 C18 C19 C20 -1.6(6)
C18 C19 C20 C21 0.6(5)
C18 C19 C20 C23 -179.6(3)
C17 C16 C21 C20 -0.8(5)
C22 C16 C21 C20 -178.8(3)
C19 C20 C21 C16 0.6(5)
C23 C20 C21 C16 -179.2(3)
C21 C16 C22 O2 -2.2(4)
C17 C16 C22 O2 179.9(3)
C21 C16 C22 O1 176.0(3)
C17 C16 C22 O1 -1.9(5)
C19 C20 C23 O4 -20.1(5)
C21 C20 C23 O4 159.6(3)
C19 C20 C23 O3 158.9(3)
C21 C20 C23 O3 -21.4(4)

_cod_database_fobs_code 2242991
